data_1571250
loop_
_publ_author_name
'Kopp, Richard O.'
'Kleynemeyer, Sabrina L.'
'Groth, Lucie J.'
'Ernst, Moritz J.'
'Rupf, Susanne M.'
'Weber, Manuela'
'Kershaw Cook, Laurence J.'
'Coles, Nathan T.'
'Neale, Samuel E.'
'M&#xfc;ller, Christian'

_publ_section_title
;
 Highly selective, reversible water activation by P,N-cooperativity in
 pyridyl-functionalized phosphinines.
;
_journal_issue 15
_journal_name_full 'Chemical science'
_journal_page_first 5496
_journal_page_last 5506
_journal_paper_doi 10.1039/d3sc05930h
_journal_volume 15
_journal_year 2024
_chemical_formula_moiety 'C25 H17 N4 P'
_chemical_formula_sum 'C25 H17 N4 P'
_chemical_formula_weight 404.39
_chemical_properties_physical Moisture-sensitive
_space_group_crystal_system monoclinic
_space_group_IT_number 14
_space_group_name_Hall '-P 2ybc'
_space_group_name_H-M_alt 'P 1 21/c 1'
_atom_sites_solution_hydrogens geom
_atom_sites_solution_primary dual
_audit_creation_date 2023-10-30
_audit_creation_method
;
Olex2 1.5-alpha
(compiled 2023.08.24 svn.re1ec1418 for OlexSys, GUI svn.r6817)
;
_audit_update_record
;
2023-10-31 deposited with the CCDC.	2024-03-08 downloaded from the CCDC.
;
_cell_angle_alpha 90
_cell_angle_beta 93.2936(9)
_cell_angle_gamma 90
_cell_formula_units_Z 2
_cell_length_a 6.0233(2)
_cell_length_b 7.6255(2)
_cell_length_c 21.2045(6)
_cell_measurement_reflns_used 9888
_cell_measurement_temperature 100.0
_cell_measurement_theta_max 30.51
_cell_measurement_theta_min 2.84
_cell_volume 972.33(5)
_computing_cell_refinement 'SAINT V8.40B (?, 2016)'
_computing_data_reduction 'SAINT V8.40B (?, 2016)'
_computing_molecular_graphics 'Olex2 1.5-alpha (Dolomanov et al., 2009)'
_computing_publication_material 'Olex2 1.5-alpha (Dolomanov et al., 2009)'
_computing_structure_refinement 'SHELXL 2018/3 (Sheldrick, 2015)'
_computing_structure_solution 'SHELXT  (Sheldrick, 2015)'
_diffrn_ambient_temperature 100.00
_diffrn_measured_fraction_theta_full 0.998
_diffrn_measured_fraction_theta_max 0.994
_diffrn_measurement_device_type 'Bruker Photon CMOS Detector, D8 Venture'
_diffrn_measurement_method '\f and \w scans'
_diffrn_radiation_type MoK\a
_diffrn_radiation_wavelength 0.71073
_diffrn_reflns_av_R_equivalents 0.0303
_diffrn_reflns_av_unetI/netI 0.0175
_diffrn_reflns_Laue_measured_fraction_full 0.998
_diffrn_reflns_Laue_measured_fraction_max 0.994
_diffrn_reflns_limit_h_max 8
_diffrn_reflns_limit_h_min -8
_diffrn_reflns_limit_k_max 10
_diffrn_reflns_limit_k_min -10
_diffrn_reflns_limit_l_max 30
_diffrn_reflns_limit_l_min -30
_diffrn_reflns_number 25237
_diffrn_reflns_point_group_measured_fraction_full 0.998
_diffrn_reflns_point_group_measured_fraction_max 0.994
_diffrn_reflns_theta_full 25.242
_diffrn_reflns_theta_max 30.510
_diffrn_reflns_theta_min 2.839
_diffrn_source 'sealed tube'
_exptl_absorpt_coefficient_mu 0.162
_exptl_absorpt_correction_T_max 0.9957
_exptl_absorpt_correction_T_min 0.9367
_exptl_absorpt_correction_type numerical
_exptl_absorpt_process_details
;
SADABS-2016/2 (Bruker,2016/2) was used for absorption correction.
wR2(int) was 0.1385 before and 0.0458 after correction.
The Ratio of minimum to maximum transmission is 0.9407.
The \l/2 correction factor is Not present.
;
_exptl_crystal_colour colourless
_exptl_crystal_colour_primary colourless
_exptl_crystal_density_diffrn 1.381
_exptl_crystal_description Block
_exptl_crystal_F_000 420
_exptl_crystal_recrystallization_method 'Re-crystallisation from solvent: MeCN'
_exptl_crystal_size_max 0.539
_exptl_crystal_size_mid 0.337
_exptl_crystal_size_min 0.272
_refine_diff_density_max 0.383
_refine_diff_density_min -0.373
_refine_diff_density_rms 0.073
_refine_ls_extinction_method none
_refine_ls_goodness_of_fit_ref 1.299
_refine_ls_hydrogen_treatment constr
_refine_ls_matrix_type full
_refine_ls_number_parameters 145
_refine_ls_number_reflns 2955
_refine_ls_number_restraints 0
_refine_ls_restrained_S_all 1.299
_refine_ls_R_factor_all 0.0593
_refine_ls_R_factor_gt 0.0591
_refine_ls_shift/su_max 0.000
_refine_ls_shift/su_mean 0.000
_refine_ls_structure_factor_coef Fsqd
_refine_ls_weighting_details 'w=1/[\s^2^(Fo^2^)+(0.0228P)^2^+1.0450P] where P=(Fo^2^+2Fc^2^)/3'
_refine_ls_weighting_scheme calc
_refine_ls_wR_factor_gt 0.1348
_refine_ls_wR_factor_ref 0.1350
_reflns_Friedel_coverage 0.000
_reflns_number_gt 2936
_reflns_number_total 2955
_reflns_threshold_expression 'I > 2\s(I)'
_cod_data_source_file d3sc05930h2.cif
_cod_data_source_block lg012
_cod_depositor_comments 'Adding full bibliography for 1571249--1571254.cif.'
_cod_database_code 1571250
_shelx_shelxl_version_number 2018/3
_shelx_space_group_comment
;
The symmetry employed for this shelxl refinement is uniquely defined
by the following loop, which should always be used as a source of
symmetry information in preference to the above space-group names.
They are only intended as comments.
;
_shelx_estimated_absorpt_t_max 0.957
_shelx_estimated_absorpt_t_min 0.918
_olex2_refinement_description
;
1. Fixed Uiso
 At 1.2 times of:
  All C(H) groups
2. Uiso/Uaniso restraints and constraints
Uanis(C1) = Uanis(C2) = Uanis(C4) = Uanis(C5)
3. Others
 Fixed Sof: P1(0.5) C5(0.5) C1(0.5) C4(0.5) C3(0.5) H3(0.5) C2(0.5)
4.a Aromatic/amide H refined with riding coordinates:
 C12(H12), C15(H15), C7(H7), C14(H14), C8(H8), C10(H10), C13(H13), C9(H9),
 C3(H3)
;
_olex2_submission_special_instructions 'No special instructions were received'

loop_
_space_group_symop_operation_xyz
'x, y, z'
'-x, y+1/2, -z+1/2'
'-x, -y, -z'
'x, -y-1/2, z-1/2'

loop_
_atom_site_label
_atom_site_type_symbol
_atom_site_fract_x
_atom_site_fract_y
_atom_site_fract_z
_atom_site_U_iso_or_equiv
_atom_site_adp_type
_atom_site_occupancy
_atom_site_site_symmetry_order
_atom_site_calc_flag
_atom_site_refinement_flags_posn
_atom_site_refinement_flags_adp
_atom_site_refinement_flags_occupancy
_atom_site_disorder_assembly
_atom_site_disorder_group
P1 P 0.37648(18) 0.68243(15) 0.45493(5) 0.01503(19) Uani 0.5 1 d . . P A -1
N2 N 0.3163(2) 0.85426(19) 0.60700(7) 0.0197(3) Uani 1 1 d . . . . .
C5 C 0.348(2) 0.6240(17) 0.534(3) 0.0139(13) Uani 0.5 1 d . . P A -1
C6 C 0.6015(3) 0.5596(2) 0.36615(8) 0.0201(3) Uani 1 1 d . . . . .
N1 N 0.4300(3) 0.6253(2) 0.32980(8) 0.0273(3) Uani 1 1 d . . . . .
C12 C -0.0107(3) 0.7755(2) 0.54290(8) 0.0209(3) Uani 1 1 d . . . . .
H12 H -0.077753 0.703291 0.510654 0.025 Uiso 1 1 calc R U . . .
C11 C 0.2128(2) 0.75394(19) 0.56237(7) 0.0155(3) Uani 1 1 d . . . . .
C15 C 0.1961(3) 0.9805(2) 0.63283(8) 0.0227(3) Uani 1 1 d . . . . .
H15 H 0.268088 1.054311 0.663757 0.027 Uiso 1 1 calc R U . . .
C7 C 0.8141(3) 0.5433(2) 0.34395(8) 0.0224(3) Uani 1 1 d . . . . .
H7 H 0.933052 0.499319 0.370752 0.027 Uiso 1 1 calc R U . . .
C14 C -0.0278(3) 1.0094(2) 0.61696(8) 0.0234(3) Uani 1 1 d . . . . .
H14 H -0.106778 1.099546 0.636992 0.028 Uiso 1 1 calc R U . . .
C8 C 0.8499(3) 0.5921(3) 0.28231(8) 0.0280(4) Uani 1 1 d . . . . .
H8 H 0.993057 0.580390 0.266141 0.034 Uiso 1 1 calc R U . . .
C10 C 0.4694(4) 0.6728(3) 0.27069(9) 0.0319(4) Uani 1 1 d . . . . .
H10 H 0.349154 0.719599 0.245029 0.038 Uiso 1 1 calc R U . . .
C13 C -0.1334(3) 0.9041(2) 0.57136(9) 0.0241(3) Uani 1 1 d . . . . .
H13 H -0.286815 0.919529 0.559771 0.029 Uiso 1 1 calc R U . . .
C9 C 0.6731(4) 0.6583(3) 0.24463(9) 0.0319(4) Uani 1 1 d . . . . .
H9 H 0.691916 0.692545 0.202194 0.038 Uiso 1 1 calc R U . . .
C1 C 0.553(4) 0.520(3) 0.4288(7) 0.0139(13) Uani 0.5 1 d . . P A -1
C4 C 0.449(4) 0.478(3) 0.5633(7) 0.0139(13) Uani 0.5 1 d . . P A -1
C3 C 0.5883(7) 0.3707(6) 0.5304(2) 0.0169(8) Uani 0.5 1 d . . P A -1
H3 H 0.654919 0.275537 0.553345 0.020 Uiso 0.5 1 calc R U P A -1
C2 C 0.641(2) 0.3861(17) 0.468(3) 0.0139(13) Uani 0.5 1 d . . P A -1

loop_
_atom_site_aniso_label
_atom_site_aniso_U_11
_atom_site_aniso_U_22
_atom_site_aniso_U_33
_atom_site_aniso_U_23
_atom_site_aniso_U_13
_atom_site_aniso_U_12
P1 0.0175(4) 0.0158(5) 0.0117(4) -0.0003(3) 0.0000(3) 0.0057(3)
N2 0.0186(6) 0.0182(6) 0.0218(6) -0.0041(5) -0.0021(5) 0.0013(5)
C5 0.0148(7) 0.0139(8) 0.013(3) -0.003(2) -0.001(2) 0.0008(6)
C6 0.0201(7) 0.0185(7) 0.0207(7) 0.0041(6) -0.0062(5) -0.0029(6)
N1 0.0252(7) 0.0245(7) 0.0306(8) 0.0107(6) -0.0128(6) -0.0042(6)
C12 0.0179(7) 0.0157(7) 0.0283(8) -0.0001(6) -0.0047(6) 0.0008(5)
C11 0.0165(6) 0.0122(6) 0.0175(6) 0.0006(5) -0.0012(5) 0.0017(5)
C15 0.0253(8) 0.0194(7) 0.0231(8) -0.0050(6) 0.0003(6) 0.0029(6)
C7 0.0232(7) 0.0244(8) 0.0190(7) 0.0042(6) -0.0030(6) -0.0029(6)
C14 0.0244(8) 0.0202(7) 0.0263(8) 0.0015(6) 0.0061(6) 0.0053(6)
C8 0.0352(9) 0.0282(9) 0.0202(8) 0.0033(7) -0.0002(7) -0.0061(7)
C10 0.0384(10) 0.0264(9) 0.0285(9) 0.0098(7) -0.0187(8) -0.0072(8)
C13 0.0162(7) 0.0216(8) 0.0345(9) 0.0051(7) 0.0006(6) 0.0028(6)
C9 0.0490(12) 0.0268(9) 0.0186(8) 0.0060(7) -0.0086(7) -0.0092(8)
C1 0.0148(7) 0.0139(8) 0.013(3) -0.003(2) -0.001(2) 0.0008(6)
C4 0.0148(7) 0.0139(8) 0.013(3) -0.003(2) -0.001(2) 0.0008(6)
C3 0.0164(16) 0.0161(18) 0.0175(18) 0.0034(13) -0.0056(12) 0.0035(13)
C2 0.0148(7) 0.0139(8) 0.013(3) -0.003(2) -0.001(2) 0.0008(6)

loop_
_atom_type_symbol
_atom_type_description
_atom_type_scat_dispersion_real
_atom_type_scat_dispersion_imag
_atom_type_scat_source
C C 0.0033 0.0016 'International Tables Vol C Tables 4.2.6.8 and 6.1.1.4'
H H 0.0000 0.0000 'International Tables Vol C Tables 4.2.6.8 and 6.1.1.4'
N N 0.0061 0.0033 'International Tables Vol C Tables 4.2.6.8 and 6.1.1.4'
P P 0.1023 0.0942 'International Tables Vol C Tables 4.2.6.8 and 6.1.1.4'

loop_
_exptl_crystal_face_index_h
_exptl_crystal_face_index_k
_exptl_crystal_face_index_l
_exptl_crystal_face_perp_dist
0.00 1.00 -3.00 0.1230
0.00 -1.00 3.00 0.1360
-1.00 3.00 4.00 0.1810
1.00 -5.00 2.00 0.1530
-6.00 -1.00 -9.00 0.1520
7.00 0.00 6.00 0.2270
4.00 1.00 8.00 0.2120
0.00 -2.00 -7.00 0.1150
0.00 2.00 7.00 0.1520
-1.00 1.00 3.00 0.2270

loop_
_geom_angle_atom_site_label_1
_geom_angle_atom_site_label_2
_geom_angle_atom_site_label_3
_geom_angle
_geom_angle_site_symmetry_1
_geom_angle_site_symmetry_3
_geom_angle_publ_flag
C1 P1 C5 102.6(7) . . ?
C15 N2 C11 117.20(14) . . ?
C11 C5 P1 108.4(14) . . ?
C4 C5 P1 124(4) . . ?
C4 C5 C11 127(5) . . ?
N1 C6 C7 121.85(16) . . ?
N1 C6 C1 115.2(11) . . ?
C7 C6 C1 122.9(10) . . ?
C10 N1 C6 117.66(17) . . ?
C11 C12 H12 120.5 . . ?
C13 C12 H12 120.5 . . ?
C13 C12 C11 118.95(15) . . ?
N2 C11 C5 116.0(13) . . ?
N2 C11 C12 122.88(14) . . ?
C12 C11 C5 121.1(13) . . ?
N2 C15 H15 118.1 . . ?
N2 C15 C14 123.72(16) . . ?
C14 C15 H15 118.1 . . ?
C6 C7 H7 120.3 . . ?
C8 C7 C6 119.32(16) . . ?
C8 C7 H7 120.3 . . ?
C15 C14 H14 120.7 . . ?
C13 C14 C15 118.56(16) . . ?
C13 C14 H14 120.7 . . ?
C7 C8 H8 120.6 . . ?
C7 C8 C9 118.89(19) . . ?
C9 C8 H8 120.6 . . ?
N1 C10 H10 117.9 . . ?
N1 C10 C9 124.26(17) . . ?
C9 C10 H10 117.9 . . ?
C12 C13 H13 120.7 . . ?
C14 C13 C12 118.66(15) . . ?
C14 C13 H13 120.7 . . ?
C8 C9 H9 121.0 . . ?
C10 C9 C8 117.99(17) . . ?
C10 C9 H9 121.0 . . ?
C6 C1 P1 108.0(13) . . ?
C2 C1 P1 123(3) . . ?
C2 C1 C6 129(5) . . ?
C3 C4 C5 120(3) . . ?
C4 C3 H3 116.1 . . ?
C2 C3 C4 127.7(6) . . ?
C2 C3 H3 116.1 . . ?
C3 C2 C1 122(3) . . ?

loop_
_geom_bond_atom_site_label_1
_geom_bond_atom_site_label_2
_geom_bond_distance
_geom_bond_site_symmetry_2
_geom_bond_publ_flag
P1 C5 1.75(5) . ?
P1 C1 1.75(4) . ?
N2 C11 1.342(2) . ?
N2 C15 1.340(2) . ?
C5 C11 1.44(3) . ?
C5 C4 1.402(14) . ?
C6 N1 1.349(2) . ?
C6 C7 1.395(2) . ?
C6 C1 1.410(15) . ?
N1 C10 1.339(3) . ?
C12 H12 0.9500 . ?
C12 C11 1.395(2) . ?
C12 C13 1.387(2) . ?
C15 H15 0.9500 . ?
C15 C14 1.389(2) . ?
C7 H7 0.9500 . ?
C7 C8 1.388(2) . ?
C14 H14 0.9500 . ?
C14 C13 1.383(3) . ?
C8 H8 0.9500 . ?
C8 C9 1.389(3) . ?
C10 H10 0.9500 . ?
C10 C9 1.378(3) . ?
C13 H13 0.9500 . ?
C9 H9 0.9500 . ?
C1 C2 1.405(16) . ?
C4 C3 1.39(4) . ?
C3 H3 0.9500 . ?
C3 C2 1.38(6) . ?

loop_
_geom_torsion_atom_site_label_1
_geom_torsion_atom_site_label_2
_geom_torsion_atom_site_label_3
_geom_torsion_atom_site_label_4
_geom_torsion
_geom_torsion_site_symmetry_1
_geom_torsion_site_symmetry_2
_geom_torsion_site_symmetry_3
_geom_torsion_site_symmetry_4
_geom_torsion_publ_flag
P1 C5 C11 N2 -112.3(14) . . . . ?
P1 C5 C11 C12 66.0(9) . . . . ?
P1 C5 C4 C3 2(2) . . . . ?
P1 C1 C2 C3 2(2) . . . . ?
N2 C15 C14 C13 -0.9(3) . . . . ?
C5 P1 C1 C6 -176.0(9) . . . . ?
C5 P1 C1 C2 -1.6(9) . . . . ?
C5 C4 C3 C2 -1.6(10) . . . . ?
C6 N1 C10 C9 0.3(3) . . . . ?
C6 C7 C8 C9 0.9(3) . . . . ?
C6 C1 C2 C3 175.5(6) . . . . ?
N1 C6 C7 C8 -1.5(3) . . . . ?
N1 C6 C1 P1 -38.5(8) . . . . ?
N1 C6 C1 C2 147.6(15) . . . . ?
N1 C10 C9 C8 -0.8(3) . . . . ?
C11 N2 C15 C14 1.5(3) . . . . ?
C11 C5 C4 C3 -175.3(8) . . . . ?
C11 C12 C13 C14 1.7(3) . . . . ?
C15 N2 C11 C5 177.8(17) . . . . ?
C15 N2 C11 C12 -0.5(2) . . . . ?
C15 C14 C13 C12 -0.7(3) . . . . ?
C7 C6 N1 C10 0.9(3) . . . . ?
C7 C6 C1 P1 137.7(6) . . . . ?
C7 C6 C1 C2 -36(2) . . . . ?
C7 C8 C9 C10 0.2(3) . . . . ?
C13 C12 C11 N2 -1.1(3) . . . . ?
C13 C12 C11 C5 -179.3(17) . . . . ?
C1 P1 C5 C11 177.3(10) . . . . ?
C1 P1 C5 C4 -0.5(16) . . . . ?
C1 C6 N1 C10 177.1(11) . . . . ?
C1 C6 C7 C8 -177.4(12) . . . . ?
C4 C5 C11 N2 65.5(16) . . . . ?
C4 C5 C11 C12 -116(2) . . . . ?
C4 C3 C2 C1 -1(2) . . . . ?
